data_7056115
loop_
_publ_author_name
'Liu, Qingxiang'
'Wei, Deng-Che'
'Zhao, Dong-Xue'
'Sun, Xiao-Feng'
'Zhao, Zhi-Xiang'
'Yan, Jing'

_publ_section_title
;
 Macrometallocycle binuclear NHC silver(I) complexes: synthesis, structure
 and recognition for o-phenylenediamine
;
_journal_name_full 'New J. Chem.'
_journal_paper_doi 10.1039/C7NJ00276A
_journal_year 2017
_chemical_formula_moiety '2(C96 H80 Ag2 N8 O8), 4(F6 P), 0.7(C2 H4 Cl2), C2 H3 N'
_chemical_formula_sum 'C195.4 H165.8 Ag4 Cl1.4 F24 N17 O16 P4'
_chemical_formula_weight 4069.03
_space_group_crystal_system triclinic
_space_group_IT_number 2
_space_group_name_Hall '-P 1'
_space_group_name_H-M_alt 'P -1'
_symmetry_space_group_name_Hall '-P 1'
_symmetry_space_group_name_H-M 'P -1'
_atom_sites_solution_hydrogens geom
_atom_sites_solution_primary dual
_audit_creation_date 2017-03-17
_audit_creation_method
;
Olex2 1.2-beta
(compiled 2017.03.02 svn.r3394 for OlexSys, GUI svn.r5328)
;
_audit_update_record
;
2017-03-29 deposited with the CCDC.
2017-04-19 downloaded from the CCDC.
;
_cell_angle_alpha 82.3880(10)
_cell_angle_beta 80.0310(10)
_cell_angle_gamma 85.566(2)
_cell_formula_units_Z 1
_cell_length_a 9.3833(6)
_cell_length_b 20.3902(13)
_cell_length_c 25.4603(16)
_cell_measurement_reflns_used 6562
_cell_measurement_temperature 173(2)
_cell_measurement_theta_max 25.33
_cell_measurement_theta_min 2.22
_cell_volume 4748.0(5)
_computing_molecular_graphics 'Olex2 (Dolomanov et al., 2009)'
_computing_publication_material 'Olex2 (Dolomanov et al., 2009)'
_computing_structure_refinement 'ShelXL (Sheldrick, 2015)'
_computing_structure_solution 'ShelXS (Sheldrick, 2008)'
_diffrn_ambient_temperature 173.15
_diffrn_measured_fraction_theta_full 0.998
_diffrn_measured_fraction_theta_max 0.998
_diffrn_measurement_device_type 'CCD area detector'
_diffrn_measurement_method 'phi and omega scans'
_diffrn_radiation_monochromator graphite
_diffrn_radiation_type MoK\a
_diffrn_radiation_wavelength 0.71073
_diffrn_reflns_av_R_equivalents 0.0324
_diffrn_reflns_av_unetI/netI 0.0664
_diffrn_reflns_Laue_measured_fraction_full 0.998
_diffrn_reflns_Laue_measured_fraction_max 0.998
_diffrn_reflns_limit_h_max 11
_diffrn_reflns_limit_h_min -11
_diffrn_reflns_limit_k_max 24
_diffrn_reflns_limit_k_min -16
_diffrn_reflns_limit_l_max 29
_diffrn_reflns_limit_l_min -30
_diffrn_reflns_number 27661
_diffrn_reflns_point_group_measured_fraction_full 0.998
_diffrn_reflns_point_group_measured_fraction_max 0.998
_diffrn_reflns_theta_full 25.010
_diffrn_reflns_theta_max 25.010
_diffrn_reflns_theta_min 1.374
_exptl_absorpt_coefficient_mu 0.549
_exptl_absorpt_correction_T_max 0.7457
_exptl_absorpt_correction_T_min 0.6752
_exptl_absorpt_correction_type multi-scan
_exptl_absorpt_process_details
'SADABS-2012/1 (Bruker,2012) was used for absorption correction. wR2(int) was 0.0678 before and 0.0387 after correction. The Ratio of minimum to maximum transmission is 0.9055. The \l/2 correction factor is 0.0015.'
_exptl_crystal_colour yellow
_exptl_crystal_colour_primary yellow
_exptl_crystal_density_diffrn 1.423
_exptl_crystal_description block
_exptl_crystal_F_000 2073
_exptl_crystal_size_max 0.18
_exptl_crystal_size_mid 0.17
_exptl_crystal_size_min 0.15
_refine_diff_density_max 2.293
_refine_diff_density_min -0.984
_refine_diff_density_rms 0.135
_refine_ls_extinction_method none
_refine_ls_goodness_of_fit_ref 1.043
_refine_ls_hydrogen_treatment constr
_refine_ls_matrix_type full
_refine_ls_number_parameters 1259
_refine_ls_number_reflns 16715
_refine_ls_number_restraints 335
_refine_ls_restrained_S_all 1.113
_refine_ls_R_factor_all 0.1133
_refine_ls_R_factor_gt 0.0840
_refine_ls_shift/su_max 0.001
_refine_ls_shift/su_mean 0.000
_refine_ls_structure_factor_coef Fsqd
_refine_ls_weighting_details 'w=1/[\s^2^(Fo^2^)+(0.1319P)^2^+19.0061P] where P=(Fo^2^+2Fc^2^)/3'
_refine_ls_weighting_scheme calc
_refine_ls_wR_factor_gt 0.2218
_refine_ls_wR_factor_ref 0.2501
_reflns_Friedel_coverage 0.000
_reflns_number_gt 12059
_reflns_number_total 16715
_reflns_threshold_expression 'I > 2\s(I)'
_cod_data_source_file c7nj00276a2.cif
_cod_data_source_block n130912a
_cod_original_formula_sum 'C195.40 H165.80 Ag4 Cl1.40 F24 N17 O16 P4'
_cod_database_code 7056115
_shelx_shelxl_version_number 2014/7
_shelx_space_group_comment
;
The symmetry employed for this shelxl refinement is uniquely defined
by the following loop, which should always be used as a source of
symmetry information in preference to the above space-group names.
They are only intended as comments.
;
_shelx_estimated_absorpt_t_max 0.922
_shelx_estimated_absorpt_t_min 0.908
_olex2_refinement_description
;
1. Fixed Uiso
 At 1.2 times of:
  All C(H) groups, All C(H,H) groups
 At 1.5 times of:
  All C(H,H,H) groups
2. Restrained distances
 N9-C97
 1.11 with sigma of 0.01
 C97-C98
 1.47 with sigma of 0.01
 N9-C98
 2.59 with sigma of 0.01
 P2-F7 = P2-F8 = P2-F9 = P2-F10 = P2-F11 = P2-F12
 1.6 with sigma of 0.01
 F7-F8 = F7-F10 = F7-F11 = F7-F12 = F8-F9 = F8-F11
 2.23 with sigma of 0.01
 F8-F12 = F9-F10 = F9-F11 = F9-F12 = F10-F11 = F10-F12
 2.23 with sigma of 0.01
 P2'-F7' = P2'-F8' = P2'-F9' = P2'-F10' = P2'-F11' = P2'-F12'
 1.6 with sigma of 0.01
 F7'-F8' = F7'-F10' = F7'-F11' = F7'-F12' = F8'-F9' = F8'-F11'
 2.23 with sigma of 0.01
 F8'-F12' = F9'-F10' = F9'-F11' = F9'-F12' = F10'-F11' = F10'-F12'
 2.23 with sigma of 0.01
 N2-C15
 1.47 with sigma of 0.01
 C15-C16 = C16-C17
 1.51 with sigma of 0.01
 C17-O1
 1.45 with sigma of 0.01
 N2-C15'
 1.47 with sigma of 0.01
 C15'-C16' = C16'-C17'
 1.51 with sigma of 0.01
 C17'-O1
 1.45 with sigma of 0.01
 Cl1-C99 = Cl2-C100
 1.75 with sigma of 0.01
 C99-C100
 1.42 with sigma of 0.01
 Cl1-C100 = Cl2-C99
 2.7 with sigma of 0.01
3. Rigid bond restraints
 F5, P1
 with sigma for 1-2 distances of 0.001 and sigma for 1-3 distances of 0.005
4. Uiso/Uaniso restraints and constraints
Cl2 \\sim C100 \\sim C99 \\sim Cl1: within 2A with sigma of 0.005 and sigma for
terminal atoms of 0.005
Uanis(C98) \\sim Ueq, Uanis(N6) \\sim Ueq, Uanis(C62) \\sim Ueq: with sigma of
0.01 and sigma for terminal atoms of 0.01
Uanis(C62) \\sim Ueq, Uanis(C57) \\sim Ueq, Uanis(C58) \\sim Ueq, Uanis(C59)
\\sim Ueq, Uanis(C60) \\sim Ueq, Uanis(C61) \\sim Ueq, Uanis(C56) \\sim Ueq,
Uanis(C97) \\sim Ueq, Uanis(C98) \\sim Ueq, Uanis(N9) \\sim Ueq, Uanis(C1)
\\sim Ueq, Uanis(C2) \\sim Ueq, Uanis(C3) \\sim Ueq, Uanis(C4) \\sim Ueq,
Uanis(C5) \\sim Ueq, Uanis(C6) \\sim Ueq, Uanis(C63) \\sim Ueq, Uanis(C64)
\\sim Ueq, Uanis(C65) \\sim Ueq, Uanis(C66) \\sim Ueq, Uanis(C67) \\sim Ueq,
Uanis(C69) \\sim Ueq, Uanis(C70) \\sim Ueq, Uanis(C79) \\sim Ueq, Uanis(C78)
\\sim Ueq, Uanis(C77) \\sim Ueq, Uanis(C76) \\sim Ueq, Uanis(C75) \\sim Ueq,
Uanis(C74) \\sim Ueq, Uanis(C73) \\sim Ueq, Uanis(C72) \\sim Ueq: with sigma of
0.01 and sigma for terminal atoms of 0.01
Uanis(O6) \\sim Ueq: with sigma of 0.01 and sigma for terminal atoms of 0.01
Uanis(O5) \\sim Ueq, Uanis(N2) \\sim Ueq, Uanis(C55) \\sim Ueq, Uanis(F5) \\sim
Ueq: with sigma of 0.005 and sigma for terminal atoms of 0.002
Uanis(C13) \\sim Ueq, Uanis(C8) \\sim Ueq, Uanis(C14) \\sim Ueq, Uanis(N1)
\\sim Ueq, Uanis(N2) \\sim Ueq, Uanis(C9) \\sim Ueq, Uanis(C10) \\sim Ueq: with
sigma of 0.005 and sigma for terminal atoms of 0.002
Uanis(N5) \\sim Ueq, Uanis(N6) \\sim Ueq, Uanis(C62) \\sim Ueq: with sigma of
0.005 and sigma for terminal atoms of 0.002
Uanis(F12) = Uanis(F12')
Uanis(F11) = Uanis(F11')
Uanis(F10) = Uanis(F10')
Uanis(F9) = Uanis(F9')
Uanis(F8) = Uanis(F8')
Uanis(F7) = Uanis(F7')
Uanis(P2) = Uanis(P2')
Uanis(Ag2) = Uanis(Ag2')
5. Others
 Sof(Ag2')=1-FVAR(1)
 Sof(Ag2)=FVAR(1)
 Sof(C15')=Sof(H15C)=Sof(H15D)=Sof(C16')=Sof(H16C)=Sof(H16D)=Sof(C17')=
 Sof(H17C)=Sof(H17D)=1-FVAR(2)
 Sof(C15)=Sof(H15A)=Sof(H15B)=Sof(C16)=Sof(H16A)=Sof(H16B)=Sof(C17)=Sof(H17A)=
 Sof(H17B)=FVAR(2)
 Sof(P2')=Sof(F7')=Sof(F8')=Sof(F9')=Sof(F10')=Sof(F11')=Sof(F12')=1-FVAR(3)
 Sof(P2)=Sof(F7)=Sof(F8)=Sof(F9)=Sof(F10)=Sof(F11)=Sof(F12)=FVAR(3)
 Fixed Sof: Cl1(0.35) Cl2(0.35) C99(0.35) H99A(0.35) H99B(0.35) C100(0.35)
 H10A(0.35) H10B(0.35) C97(0.5) C98(0.5) H98A(0.5) H98B(0.5) H98C(0.5) N9(0.5)
6.a Secondary CH2 refined with riding coordinates:
 C7(H7A,H7B), C15(H15A,H15B), C16(H16A,H16B), C17(H17A,H17B), C15'(H15C,H15D),
 C16'(H16C,H16D), C17'(H17C,H17D), C32(H32A,H32B), C33(H33A,H33B), C34(H34A,
 H34B), C42(H42A,H42B), C55(H55A,H55B), C63(H63A,H63B), C64(H64A,H64B),
 C65(H65A,H65B), C80(H80A,H80B), C81(H81A,H81B), C82(H82A,H82B), C90(H90A,H90B),
  C99(H99A,H99B), C100(H10A,H10B)
6.b Aromatic/amide H refined with riding coordinates:
 C2(H2), C3(H3), C4(H4), C5(H5), C6(H6), C10(H10), C11(H11), C12(H12),
 C13(H13), C19(H19), C20(H20), C25(H25), C26(H26), C27(H27), C28(H28), C37(H37),
  C38(H38), C39(H39), C40(H40), C44(H44), C45(H45), C46(H46), C47(H47),
 C48(H48), C50(H50), C51(H51), C52(H52), C53(H53), C54(H54), C58(H58), C59(H59),
  C60(H60), C61(H61), C67(H67), C68(H68), C73(H73), C74(H74), C75(H75),
 C76(H76), C85(H85), C86(H86), C87(H87), C88(H88), C92(H92), C93(H93), C94(H94),
  C95(H95), C96(H96)
6.c Fitted hexagon refined as free rotating group:
 C1(C2,C3,C4,C5,C6)
6.d Idealised Me refined as rotating group:
 C98(H98A,H98B,H98C)
;
_olex2_submission_special_instructions 'No special instructions were received'

loop_
_space_group_symop_operation_xyz
'x, y, z'
'-x, -y, -z'

loop_
_atom_site_label
_atom_site_type_symbol
_atom_site_fract_x
_atom_site_fract_y
_atom_site_fract_z
_atom_site_U_iso_or_equiv
_atom_site_adp_type
_atom_site_occupancy
_atom_site_site_symmetry_order
_atom_site_calc_flag
_atom_site_refinement_flags_posn
_atom_site_refinement_flags_adp
_atom_site_refinement_flags_occupancy
_atom_site_disorder_assembly
_atom_site_disorder_group
Ag1 Ag 0.31948(5) 0.27137(2) 0.96172(2) 0.02682(16) Uani 1 1 d . . . . .
Ag2 Ag 0.07966(13) 0.14212(7) 0.55915(4) 0.0414(3) Uani 0.5559(13) 1 d . . P A 1
Ag2' Ag 0.02882(17) 0.17160(9) 0.56880(6) 0.0414(3) Uani 0.4441(13) 1 d . . P A 2
O1 O 0.4087(6) 0.2267(3) 0.7242(2) 0.0584(16) Uani 1 1 d D . . . .
O2 O 0.4416(8) 0.3491(3) 0.7172(3) 0.079(2) Uani 1 1 d . . . . .
O3 O 0.6603(5) 0.3206(2) 0.90016(19) 0.0371(11) Uani 1 1 d . . . . .
O4 O 0.6251(5) 0.1963(2) 0.91416(17) 0.0336(10) Uani 1 1 d . . . . .
O5 O -0.2894(9) 0.1425(4) 0.6470(3) 0.087(2) Uani 1 1 d . U . . .
O6 O -0.3114(9) 0.2546(4) 0.5906(3) 0.092(2) Uani 1 1 d . U . . .
O7 O -0.0285(6) 0.3673(3) 0.7143(2) 0.0525(14) Uani 1 1 d . . . . .
O8 O -0.0687(5) 0.2694(2) 0.79057(18) 0.0365(11) Uani 1 1 d . . . . .
N1 N 0.0646(7) 0.3076(4) 0.5350(3) 0.0597(18) Uani 1 1 d . U . . .
N2 N 0.1999(10) 0.2695(5) 0.5947(3) 0.089(3) Uani 1 1 d D U . . .
N3 N 0.4485(5) 0.1694(2) 1.04516(19) 0.0268(11) Uani 1 1 d . . . . .
N4 N 0.2233(5) 0.1529(3) 1.04599(19) 0.0277(11) Uani 1 1 d . . . . .
N5 N 0.1127(10) 0.0032(5) 0.5766(3) 0.077(2) Uani 1 1 d . U . . .
N6 N -0.1049(10) 0.0264(5) 0.5624(3) 0.075(2) Uani 1 1 d . U . . .
N7 N 0.2224(5) 0.3546(2) 0.86245(18) 0.0239(11) Uani 1 1 d . . . . .
N8 N 0.3195(5) 0.4170(3) 0.90680(19) 0.0263(11) Uani 1 1 d . . . . .
C1 C 0.0062(8) 0.3300(4) 0.4421(2) 0.078(3) Uani 1 1 d . U . . .
C2 C -0.1021(7) 0.3505(5) 0.4115(3) 0.104(4) Uani 1 1 d G U . . .
H2 H -0.2009 0.3509 0.4281 0.125 Uiso 1 1 calc R . . . .
C3 C -0.0657(10) 0.3703(5) 0.3567(3) 0.132(5) Uani 1 1 d G U . . .
H3 H -0.1397 0.3842 0.3359 0.159 Uiso 1 1 calc R . . . .
C4 C 0.0789(12) 0.3696(5) 0.3325(2) 0.114(4) Uani 1 1 d G U . . .
H4 H 0.1037 0.3831 0.2950 0.137 Uiso 1 1 calc R . . . .
C5 C 0.1871(9) 0.3492(5) 0.3630(3) 0.120(5) Uani 1 1 d G U . . .
H5 H 0.2860 0.3487 0.3464 0.144 Uiso 1 1 calc R . . . .
C6 C 0.1508(7) 0.3294(4) 0.4178(3) 0.089(3) Uani 1 1 d G U . . .
H6 H 0.2248 0.3154 0.4387 0.107 Uiso 1 1 calc R . . . .
C7 C -0.0386(11) 0.3062(7) 0.4978(3) 0.092(4) Uani 1 1 d . . . . .
H7A H -0.0655 0.2598 0.4998 0.110 Uiso 1 1 calc R . . . .
H7B H -0.1275 0.3325 0.5111 0.110 Uiso 1 1 calc R . . . .
C8 C 0.1183(10) 0.3615(5) 0.5479(3) 0.059(2) Uani 1 1 d . U . . .
C9 C 0.2001(11) 0.3400(5) 0.5882(4) 0.068(3) Uani 1 1 d . U . . .
C10 C 0.2670(12) 0.3811(6) 0.6123(4) 0.076(3) Uani 1 1 d . U . . .
H10 H 0.3222 0.3642 0.6395 0.092 Uiso 1 1 calc R . . . .
C11 C 0.2529(12) 0.4491(6) 0.5961(4) 0.081(3) Uani 1 1 d . . . . .
H11 H 0.2954 0.4798 0.6129 0.097 Uiso 1 1 calc R . . . .
C12 C 0.1737(14) 0.4714(7) 0.5538(4) 0.096(4) Uani 1 1 d . . . . .
H12 H 0.1681 0.5173 0.5412 0.116 Uiso 1 1 calc R . . . .
C13 C 0.1053(12) 0.4289(6) 0.5306(4) 0.079(3) Uani 1 1 d . U . . .
H13 H 0.0500 0.4451 0.5032 0.095 Uiso 1 1 calc R . . . .
C14 C 0.1091(12) 0.2513(6) 0.5636(4) 0.078(3) Uani 1 1 d . U . . .
C15 C 0.2931(13) 0.2206(8) 0.6248(4) 0.036(4) Uani 0.572(14) 1 d D . P B 1
H15A H 0.3862 0.2396 0.6260 0.043 Uiso 0.572(14) 1 calc R . P B 1
H15B H 0.3139 0.1798 0.6070 0.043 Uiso 0.572(14) 1 calc R . P B 1
C16 C 0.2103(10) 0.2051(6) 0.6808(4) 0.031(3) Uani 0.572(14) 1 d D . P B 1
H16A H 0.1356 0.1737 0.6798 0.038 Uiso 0.572(14) 1 calc R . P B 1
H16B H 0.1595 0.2464 0.6925 0.038 Uiso 0.572(14) 1 calc R . P B 1
C17 C 0.3034(10) 0.1756(5) 0.7219(4) 0.028(3) Uani 0.572(14) 1 d D . P B 1
H17A H 0.2426 0.1652 0.7575 0.033 Uiso 0.572(14) 1 calc R . P B 1
H17B H 0.3560 0.1342 0.7111 0.033 Uiso 0.572(14) 1 calc R . P B 1
C15' C 0.1960(14) 0.2473(9) 0.6527(4) 0.037(5) Uani 0.428(14) 1 d D . P B 2
H15C H 0.1162 0.2181 0.6687 0.045 Uiso 0.428(14) 1 calc R . P B 2
H15D H 0.1978 0.2839 0.6745 0.045 Uiso 0.428(14) 1 calc R . P B 2
C16' C 0.3413(16) 0.2104(9) 0.6398(6) 0.031(5) Uani 0.428(14) 1 d D . P B 2
H16C H 0.3324 0.1759 0.6167 0.037 Uiso 0.428(14) 1 calc R . P B 2
H16D H 0.4125 0.2417 0.6194 0.037 Uiso 0.428(14) 1 calc R . P B 2
C17' C 0.396(2) 0.1782(7) 0.6901(6) 0.044(5) Uani 0.428(14) 1 d D . P B 2
H17C H 0.3275 0.1450 0.7095 0.053 Uiso 0.428(14) 1 calc R . P B 2
H17D H 0.4912 0.1549 0.6802 0.053 Uiso 0.428(14) 1 calc R . P B 2
C18 C 0.4631(7) 0.2180(4) 0.7708(3) 0.0349(15) Uani 1 1 d . . . . .
C19 C 0.4659(7) 0.1570(4) 0.8020(3) 0.0406(17) Uani 1 1 d . . . . .
H19 H 0.4305 0.1200 0.7903 0.049 Uiso 1 1 calc R . . . .
C20 C 0.5193(7) 0.1490(4) 0.8499(3) 0.0359(15) Uani 1 1 d . . . . .
H20 H 0.5204 0.1067 0.8707 0.043 Uiso 1 1 calc R . . . .
C21 C 0.5714(6) 0.2024(3) 0.8678(2) 0.0273(13) Uani 1 1 d . . . . .
C22 C 0.5685(6) 0.2655(3) 0.8372(2) 0.0306(14) Uani 1 1 d . . . . .
C23 C 0.6226(6) 0.3238(3) 0.8559(3) 0.0308(14) Uani 1 1 d . . . . .
C24 C 0.6256(7) 0.3872(3) 0.8208(3) 0.0357(15) Uani 1 1 d . . . . .
C25 C 0.6893(8) 0.4410(4) 0.8353(3) 0.0466(18) Uani 1 1 d . . . . .
H25 H 0.7351 0.4356 0.8662 0.056 Uiso 1 1 calc R . . . .
C26 C 0.6845(10) 0.5023(4) 0.8036(4) 0.065(3) Uani 1 1 d . . . . .
H26 H 0.7288 0.5387 0.8127 0.078 Uiso 1 1 calc R . . . .
C27 C 0.6159(11) 0.5104(4) 0.7593(4) 0.063(2) Uani 1 1 d . . . . .
H27 H 0.6101 0.5527 0.7388 0.075 Uiso 1 1 calc R . . . .
C28 C 0.5566(9) 0.4583(4) 0.7449(3) 0.055(2) Uani 1 1 d . . . . .
H28 H 0.5104 0.4642 0.7141 0.066 Uiso 1 1 calc R . . . .
C29 C 0.5627(7) 0.3962(4) 0.7748(3) 0.0377(16) Uani 1 1 d . . . . .
C30 C 0.4999(8) 0.3399(4) 0.7571(3) 0.0412(17) Uani 1 1 d . . . . .
C31 C 0.5137(6) 0.2733(3) 0.7881(2) 0.0291(14) Uani 1 1 d . . . . .
C32 C 0.6354(7) 0.1320(3) 0.9452(3) 0.0366(16) Uani 1 1 d . . . . .
H32A H 0.7025 0.1012 0.9245 0.044 Uiso 1 1 calc R . . . .
H32B H 0.5390 0.1129 0.9548 0.044 Uiso 1 1 calc R . . . .
C33 C 0.6916(7) 0.1430(4) 0.9947(3) 0.0369(16) Uani 1 1 d . . . . .
H33A H 0.7903 0.1594 0.9843 0.044 Uiso 1 1 calc R . . . .
H33B H 0.6986 0.1002 1.0178 0.044 Uiso 1 1 calc R . . . .
C34 C 0.5960(7) 0.1923(3) 1.0268(3) 0.0342(15) Uani 1 1 d . . . . .
H34A H 0.6397 0.1987 1.0584 0.041 Uiso 1 1 calc R . . . .
H34B H 0.5909 0.2356 1.0043 0.041 Uiso 1 1 calc R . . . .
C35 C 0.4136(7) 0.1171(3) 1.0848(2) 0.0302(14) Uani 1 1 d . . . . .
C36 C 0.2709(7) 0.1055(3) 1.0854(2) 0.0305(14) Uani 1 1 d . . . . .
C37 C 0.1997(8) 0.0557(3) 1.1200(3) 0.0399(16) Uani 1 1 d . . . . .
H37 H 0.1015 0.0477 1.1198 0.048 Uiso 1 1 calc R . . . .
C38 C 0.2805(9) 0.0183(4) 1.1550(3) 0.050(2) Uani 1 1 d . . . . .
H38 H 0.2363 -0.0163 1.1797 0.060 Uiso 1 1 calc R . . . .
C39 C 0.4247(9) 0.0300(4) 1.1550(3) 0.049(2) Uani 1 1 d . . . . .
H39 H 0.4757 0.0034 1.1800 0.059 Uiso 1 1 calc R . . . .
C40 C 0.4957(8) 0.0789(4) 1.1199(3) 0.0388(16) Uani 1 1 d . . . . .
H40 H 0.5946 0.0862 1.1196 0.047 Uiso 1 1 calc R . . . .
C41 C 0.3316(6) 0.1908(3) 1.0217(2) 0.0273(13) Uani 1 1 d . . . . .
C42 C 0.0757(7) 0.1592(3) 1.0339(3) 0.0320(14) Uani 1 1 d . . . . .
H42A H 0.0386 0.1145 1.0369 0.038 Uiso 1 1 calc R . . . .
H42B H 0.0777 0.1799 0.9964 0.038 Uiso 1 1 calc R . . . .
C43 C -0.0267(7) 0.2005(3) 1.0711(3) 0.0338(15) Uani 1 1 d . . . . .
C44 C -0.1086(8) 0.1725(4) 1.1167(3) 0.0437(18) Uani 1 1 d . . . . .
H44 H -0.1019 0.1257 1.1253 0.052 Uiso 1 1 calc R . . . .
C45 C -0.2026(10) 0.2105(4) 1.1514(3) 0.059(2) Uani 1 1 d . . . . .
H45 H -0.2595 0.1898 1.1829 0.070 Uiso 1 1 calc R . . . .
C46 C -0.2110(10) 0.2778(5) 1.1391(4) 0.067(3) Uani 1 1 d . . . . .
H46 H -0.2693 0.3045 1.1633 0.080 Uiso 1 1 calc R . . . .
C47 C -0.1346(11) 0.3071(5) 1.0913(5) 0.076(3) Uani 1 1 d . . . . .
H47 H -0.1460 0.3536 1.0816 0.092 Uiso 1 1 calc R . . . .
C48 C -0.0408(9) 0.2685(4) 1.0574(4) 0.062(2) Uani 1 1 d . . . . .
H48 H 0.0130 0.2888 1.0250 0.074 Uiso 1 1 calc R . . . .
C49 C 0.2592(12) -0.0033(7) 0.6498(4) 0.079(4) Uani 1 1 d . . . . .
C50 C 0.1660(11) 0.0308(6) 0.6850(3) 0.075(3) Uani 1 1 d . . . . .
H50 H 0.0981 0.0630 0.6717 0.090 Uiso 1 1 calc R . . . .
C51 C 0.1682(11) 0.0192(6) 0.7402(3) 0.070(3) Uani 1 1 d . . . . .
H51 H 0.0998 0.0422 0.7644 0.084 Uiso 1 1 calc R . . . .
C52 C 0.2692(11) -0.0251(6) 0.7592(4) 0.071(3) Uani 1 1 d . . . . .
H52 H 0.2735 -0.0319 0.7966 0.085 Uiso 1 1 calc R . . . .
C53 C 0.3645(13) -0.0600(7) 0.7245(4) 0.084(3) Uani 1 1 d . . . . .
H53 H 0.4337 -0.0915 0.7377 0.100 Uiso 1 1 calc R . . . .
C54 C 0.3591(13) -0.0488(7) 0.6693(4) 0.086(4) Uani 1 1 d . . . . .
H54 H 0.4250 -0.0728 0.6452 0.103 Uiso 1 1 calc R . . . .
C55 C 0.2596(12) 0.0094(6) 0.5895(4) 0.084(3) Uani 1 1 d . U . . .
H55A H 0.2919 0.0545 0.5759 0.101 Uiso 1 1 calc R . . . .
H55B H 0.3291 -0.0228 0.5713 0.101 Uiso 1 1 calc R . . . .
C56 C 0.0532(13) -0.0589(7) 0.5791(4) 0.083(3) Uani 1 1 d . U . . .
C57 C -0.0851(13) -0.0411(7) 0.5684(4) 0.085(3) Uani 1 1 d . U . . .
C58 C -0.1784(15) -0.0920(7) 0.5663(4) 0.092(3) Uani 1 1 d . U . . .
H58 H -0.2734 -0.0822 0.5582 0.110 Uiso 1 1 calc R . . . .
C59 C -0.1274(16) -0.1526(8) 0.5761(5) 0.103(4) Uani 1 1 d . U . . .
H59 H -0.1896 -0.1873 0.5765 0.124 Uiso 1 1 calc R . . . .
C60 C 0.0110(19) -0.1696(9) 0.5858(6) 0.119(5) Uani 1 1 d . U . . .
H60 H 0.0418 -0.2152 0.5912 0.143 Uiso 1 1 calc R . . . .
C61 C 0.1081(16) -0.1213(8) 0.5880(5) 0.103(4) Uani 1 1 d . U . . .
H61 H 0.2038 -0.1319 0.5951 0.123 Uiso 1 1 calc R . . . .
C62 C 0.0232(12) 0.0531(6) 0.5687(4) 0.074(3) Uani 1 1 d . U . . .
C63 C -0.2370(13) 0.0637(7) 0.5569(4) 0.088(3) Uani 1 1 d . U . . .
H63A H -0.2746 0.0510 0.5258 0.105 Uiso 1 1 calc R . . . .
H63B H -0.2178 0.1114 0.5492 0.105 Uiso 1 1 calc R . . . .
C64 C -0.3553(13) 0.0527(6) 0.6083(4) 0.085(3) Uani 1 1 d . U . . .
H64A H -0.4449 0.0793 0.6020 0.102 Uiso 1 1 calc R . . . .
H64B H -0.3782 0.0055 0.6150 0.102 Uiso 1 1 calc R . . . .
C65 C -0.3057(14) 0.0722(6) 0.6574(4) 0.088(3) Uani 1 1 d . U . . .
H65A H -0.3786 0.0614 0.6899 0.106 Uiso 1 1 calc R . . . .
H65B H -0.2124 0.0485 0.6629 0.106 Uiso 1 1 calc R . . . .
C66 C -0.2320(10) 0.1726(5) 0.6822(3) 0.063(2) Uani 1 1 d . U . . .
C67 C -0.1910(10) 0.1365(5) 0.7290(3) 0.061(2) Uani 1 1 d . U . . .
H67 H -0.2006 0.0899 0.7355 0.073 Uiso 1 1 calc R . . . .
C68 C -0.1365(8) 0.1685(4) 0.7661(3) 0.0442(18) Uani 1 1 d . . . . .
H68 H -0.1126 0.1442 0.7982 0.053 Uiso 1 1 calc R . . . .
C69 C -0.1178(7) 0.2356(4) 0.7557(3) 0.0349(15) Uani 1 1 d . U . . .
C70 C -0.1509(7) 0.2717(4) 0.7079(3) 0.0401(17) Uani 1 1 d . U . . .
C71 C -0.1155(8) 0.3419(4) 0.6934(3) 0.0437(18) Uani 1 1 d . . . . .
C72 C -0.1882(9) 0.3826(5) 0.6512(3) 0.054(2) Uani 1 1 d . U . . .
C73 C -0.1764(12) 0.4518(5) 0.6433(4) 0.072(3) Uani 1 1 d . U . . .
H73 H -0.1202 0.4722 0.6635 0.087 Uiso 1 1 calc R . . . .
C74 C -0.2481(14) 0.4897(6) 0.6054(4) 0.091(4) Uani 1 1 d . U . . .
H74 H -0.2400 0.5364 0.5996 0.109 Uiso 1 1 calc R . . . .
C75 C -0.3294(15) 0.4611(7) 0.5767(5) 0.098(4) Uani 1 1 d . U . . .
H75 H -0.3812 0.4882 0.5522 0.117 Uiso 1 1 calc R . . . .
C76 C -0.3379(11) 0.3946(7) 0.5821(4) 0.077(3) Uani 1 1 d . U . . .
H76 H -0.3932 0.3756 0.5607 0.093 Uiso 1 1 calc R . . . .
C77 C -0.2644(9) 0.3522(5) 0.6201(3) 0.060(2) Uani 1 1 d . U . . .
C78 C -0.2677(9) 0.2808(5) 0.6248(3) 0.060(2) Uani 1 1 d . U . . .
C79 C -0.2145(8) 0.2407(5) 0.6718(3) 0.049(2) Uani 1 1 d . U . . .
C80 C -0.0439(7) 0.2340(3) 0.8418(2) 0.0326(14) Uani 1 1 d . . . . .
H80A H 0.0279 0.1963 0.8364 0.039 Uiso 1 1 calc R . . . .
H80B H -0.1353 0.2169 0.8628 0.039 Uiso 1 1 calc R . . . .
C81 C 0.0126(6) 0.2842(3) 0.8702(2) 0.0260(13) Uani 1 1 d . . . . .
H81A H 0.0059 0.2678 0.9088 0.031 Uiso 1 1 calc R . . . .
H81B H -0.0471 0.3263 0.8667 0.031 Uiso 1 1 calc R . . . .
C82 C 0.1697(6) 0.2964(3) 0.8458(2) 0.0276(13) Uani 1 1 d . . . . .
H82A H 0.2315 0.2570 0.8564 0.033 Uiso 1 1 calc R . . . .
H82B H 0.1790 0.3020 0.8062 0.033 Uiso 1 1 calc R . . . .
C83 C 0.2098(7) 0.4182(3) 0.8360(2) 0.0310(14) Uani 1 1 d . . . . .
C84 C 0.2723(7) 0.4587(3) 0.8643(2) 0.0310(14) Uani 1 1 d . . . . .
C85 C 0.2811(9) 0.5264(4) 0.8478(3) 0.0441(18) Uani 1 1 d . . . . .
H85 H 0.3239 0.5543 0.8670 0.053 Uiso 1 1 calc R . . . .
C86 C 0.2247(10) 0.5507(4) 0.8023(3) 0.058(2) Uani 1 1 d . . . . .
H86 H 0.2313 0.5964 0.7891 0.070 Uiso 1 1 calc R . . . .
C87 C 0.1577(10) 0.5099(4) 0.7747(3) 0.056(2) Uani 1 1 d . . . . .
H87 H 0.1166 0.5293 0.7443 0.068 Uiso 1 1 calc R . . . .
C88 C 0.1493(8) 0.4432(4) 0.7900(3) 0.0423(17) Uani 1 1 d . . . . .
H88 H 0.1055 0.4156 0.7708 0.051 Uiso 1 1 calc R . . . .
C89 C 0.2875(6) 0.3537(3) 0.9059(2) 0.0263(13) Uani 1 1 d . . . . .
C90 C 0.3939(7) 0.4390(4) 0.9472(3) 0.0347(15) Uani 1 1 d . . . . .
H90A H 0.4719 0.4680 0.9288 0.042 Uiso 1 1 calc R . . . .
H90B H 0.4392 0.3999 0.9667 0.042 Uiso 1 1 calc R . . . .
C91 C 0.2910(7) 0.4762(4) 0.9869(3) 0.0365(15) Uani 1 1 d . . . . .
C92 C 0.1824(10) 0.4443(5) 1.0225(3) 0.062(2) Uani 1 1 d . . . . .
H92 H 0.1721 0.3984 1.0222 0.075 Uiso 1 1 calc R . . . .
C93 C 0.0885(11) 0.4790(6) 1.0588(4) 0.079(3) Uani 1 1 d . . . . .
H93 H 0.0150 0.4566 1.0835 0.095 Uiso 1 1 calc R . . . .
C94 C 0.1004(11) 0.5440(6) 1.0593(4) 0.076(3) Uani 1 1 d . . . . .
H94 H 0.0338 0.5671 1.0839 0.092 Uiso 1 1 calc R . . . .
C95 C 0.2071(11) 0.5779(5) 1.0250(4) 0.065(3) Uani 1 1 d . . . . .
H95 H 0.2162 0.6237 1.0261 0.078 Uiso 1 1 calc R . . . .
C96 C 0.3020(9) 0.5429(4) 0.9883(3) 0.0492(19) Uani 1 1 d . . . . .
H96 H 0.3756 0.5657 0.9640 0.059 Uiso 1 1 calc R . . . .
P1 P 0.8668(2) 0.94238(10) 0.09156(7) 0.0388(4) Uani 1 1 d . U . . .
F1 F 0.9685(7) 0.9311(3) 0.1368(2) 0.0783(17) Uani 1 1 d . . . . .
F2 F 0.8802(5) 1.0205(2) 0.0898(2) 0.0608(13) Uani 1 1 d . . . . .
F3 F 0.7676(7) 0.9537(3) 0.0471(2) 0.0793(17) Uani 1 1 d . . . . .
F4 F 0.8485(7) 0.8646(2) 0.0947(2) 0.0710(15) Uani 1 1 d . . . . .
F5 F 0.7277(6) 0.9492(3) 0.1358(2) 0.0827(14) Uani 1 1 d . U . . .
F6 F 1.0049(6) 0.9381(3) 0.0483(2) 0.0807(17) Uani 1 1 d . . . . .
P2 P 0.6008(6) 0.2788(3) 0.3156(2) 0.0781(12) Uani 0.496(3) 1 d D . P C 1
F7 F 0.7425(10) 0.3071(7) 0.2795(5) 0.149(5) Uani 0.496(3) 1 d D . P C 1
F8 F 0.5051(13) 0.3208(8) 0.2772(5) 0.186(7) Uani 0.496(3) 1 d D . P C 1
F9 F 0.4625(10) 0.2499(6) 0.3530(4) 0.112(3) Uani 0.496(3) 1 d D . P C 1
F10 F 0.6990(13) 0.2379(9) 0.3550(5) 0.246(11) Uani 0.496(3) 1 d D . P C 1
F11 F 0.6138(17) 0.2195(6) 0.2814(5) 0.180(7) Uani 0.496(3) 1 d D . P C 1
F12 F 0.5917(17) 0.3393(7) 0.3501(6) 0.253(11) Uani 0.496(3) 1 d D . P C 1
P2' P 0.5082(6) 0.1803(3) 0.4820(2) 0.0781(12) Uani 0.504(3) 1 d D . P C 2
F7' F 0.5187(15) 0.1071(5) 0.4682(5) 0.149(5) Uani 0.504(3) 1 d D . P C 2
F8' F 0.5325(17) 0.1524(7) 0.5411(4) 0.186(7) Uani 0.504(3) 1 d D . P C 2
F9' F 0.5038(13) 0.2530(4) 0.4958(5) 0.112(3) Uani 0.504(3) 1 d D . P C 2
F10' F 0.4877(18) 0.2069(8) 0.4224(4) 0.246(11) Uani 0.504(3) 1 d D . P C 2
F11' F 0.3407(9) 0.1762(7) 0.4992(5) 0.180(7) Uani 0.504(3) 1 d D . P C 2
F12' F 0.6799(9) 0.1833(8) 0.4645(7) 0.253(11) Uani 0.504(3) 1 d D . P C 2
Cl1 Cl 0.5713(10) 0.6607(5) 0.8984(4) 0.105(3) Uani 0.35 1 d D U P . .
Cl2 Cl 0.8828(11) 0.6709(7) 0.8133(5) 0.126(3) Uani 0.35 1 d D U P . .
C99 C 0.6138(18) 0.7227(12) 0.8446(10) 0.112(3) Uani 0.35 1 d D U P . .
H99A H 0.5835 0.7092 0.8124 0.134 Uiso 0.35 1 calc R . P . .
H99B H 0.5563 0.7639 0.8531 0.134 Uiso 0.35 1 calc R . P . .
C100 C 0.763(2) 0.7370(7) 0.8318(12) 0.121(3) Uani 0.35 1 d D U P . .
H10A H 0.7912 0.7529 0.8634 0.145 Uiso 0.35 1 calc R . P . .
H10B H 0.7739 0.7737 0.8021 0.145 Uiso 0.35 1 calc R . P . .
C97 C 0.126(2) 0.1077(10) 0.2779(8) 0.075(5) Uani 0.5 1 d D U P . .
C98 C 0.000(2) 0.1514(11) 0.2663(9) 0.088(7) Uani 0.5 1 d D U P . .
H98A H -0.0856 0.1383 0.2922 0.133 Uiso 0.5 1 calc GR . P . .
H98B H -0.0162 0.1478 0.2298 0.133 Uiso 0.5 1 calc GR . P . .
H98C H 0.0196 0.1973 0.2690 0.133 Uiso 0.5 1 calc GR . P . .
N9 N 0.216(2) 0.0730(11) 0.2893(8) 0.099(6) Uani 0.5 1 d D U P . .

loop_
_atom_site_aniso_label
_atom_site_aniso_U_11
_atom_site_aniso_U_22
_atom_site_aniso_U_33
_atom_site_aniso_U_23
_atom_site_aniso_U_13
_atom_site_aniso_U_12
Ag1 0.0257(3) 0.0304(3) 0.0236(2) 0.00079(18) -0.00650(17) 0.00219(18)
Ag2 0.0393(7) 0.0564(8) 0.0297(5) -0.0022(5) -0.0080(4) -0.0104(5)
Ag2' 0.0393(7) 0.0564(8) 0.0297(5) -0.0022(5) -0.0080(4) -0.0104(5)
O1 0.079(4) 0.053(3) 0.057(3) -0.022(3) -0.047(3) 0.019(3)
O2 0.112(6) 0.072(4) 0.062(4) 0.034(3) -0.056(4) -0.045(4)
O3 0.037(3) 0.037(3) 0.042(3) -0.010(2) -0.014(2) -0.003(2)
O4 0.036(3) 0.039(3) 0.025(2) 0.0010(19) -0.0057(18) -0.006(2)
O5 0.111(4) 0.101(4) 0.060(3) -0.011(3) -0.024(3) -0.057(3)
O6 0.108(5) 0.133(6) 0.045(3) 0.001(4) -0.027(3) -0.060(5)
O7 0.058(3) 0.061(4) 0.041(3) 0.002(3) -0.017(3) -0.012(3)
O8 0.036(3) 0.043(3) 0.034(2) -0.006(2) -0.014(2) -0.001(2)
N1 0.043(3) 0.093(4) 0.039(3) 0.009(3) -0.012(3) -0.002(3)
N2 0.095(4) 0.100(5) 0.081(4) 0.023(4) -0.050(4) -0.041(4)
N3 0.028(3) 0.027(3) 0.026(3) -0.001(2) -0.010(2) 0.001(2)
N4 0.026(3) 0.034(3) 0.023(2) 0.000(2) -0.008(2) 0.001(2)
N5 0.086(4) 0.100(4) 0.051(3) -0.008(3) -0.013(3) -0.044(4)
N6 0.082(4) 0.105(4) 0.046(3) -0.007(3) -0.017(3) -0.041(4)
N7 0.023(3) 0.029(3) 0.019(2) -0.001(2) -0.0043(19) 0.000(2)
N8 0.024(3) 0.033(3) 0.022(2) -0.003(2) -0.004(2) -0.003(2)
C1 0.090(6) 0.093(6) 0.051(5) -0.014(5) -0.017(5) 0.022(5)
C2 0.125(8) 0.123(8) 0.071(6) -0.013(6) -0.047(6) 0.027(6)
C3 0.155(9) 0.141(9) 0.104(8) -0.001(7) -0.042(7) 0.001(8)
C4 0.142(9) 0.118(8) 0.079(7) -0.011(6) -0.016(7) 0.001(7)
C5 0.133(9) 0.121(8) 0.103(8) -0.024(7) -0.006(7) -0.010(7)
C6 0.093(7) 0.095(7) 0.066(6) 0.021(5) -0.001(5) -0.006(6)
C7 0.063(6) 0.185(13) 0.032(4) -0.029(6) -0.027(4) 0.032(7)
C8 0.051(4) 0.081(4) 0.039(3) 0.003(3) -0.002(3) 0.009(3)
C9 0.062(4) 0.081(4) 0.063(4) 0.013(4) -0.027(3) -0.018(4)
C10 0.075(4) 0.085(5) 0.069(4) 0.013(4) -0.025(4) -0.014(4)
C11 0.071(7) 0.107(9) 0.064(6) -0.001(6) -0.019(5) 0.009(6)
C12 0.116(10) 0.103(9) 0.068(7) -0.019(6) -0.032(7) 0.060(8)
C13 0.082(5) 0.087(5) 0.069(4) -0.015(4) -0.022(4) 0.024(4)
C14 0.074(4) 0.094(5) 0.072(4) 0.015(4) -0.029(4) -0.033(4)
C15 0.021(8) 0.045(8) 0.040(8) -0.002(7) -0.009(6) 0.007(7)
C16 0.019(6) 0.042(7) 0.034(6) -0.002(6) -0.009(5) -0.001(5)
C17 0.022(6) 0.039(6) 0.024(6) -0.001(5) -0.009(5) -0.007(5)
C15' 0.014(8) 0.049(11) 0.046(10) -0.002(9) -0.002(7) 0.005(7)
C16' 0.021(10) 0.028(10) 0.046(12) -0.017(9) -0.003(8) 0.007(8)
C17' 0.036(10) 0.052(11) 0.046(11) -0.005(8) -0.018(9) 0.008(8)
C18 0.028(3) 0.044(4) 0.035(3) -0.014(3) -0.011(3) 0.009(3)
C19 0.030(4) 0.041(4) 0.055(4) -0.014(4) -0.015(3) 0.002(3)
C20 0.026(3) 0.039(4) 0.042(4) -0.001(3) -0.007(3) 0.000(3)
C21 0.018(3) 0.038(4) 0.024(3) -0.003(3) 0.001(2) 0.000(3)
C22 0.018(3) 0.042(4) 0.030(3) -0.007(3) 0.001(2) 0.001(3)
C23 0.021(3) 0.038(4) 0.032(3) -0.006(3) 0.000(3) -0.002(3)
C24 0.025(3) 0.039(4) 0.041(4) -0.007(3) 0.004(3) -0.005(3)
C25 0.039(4) 0.048(4) 0.051(4) -0.010(4) 0.005(3) -0.011(3)
C26 0.069(6) 0.043(5) 0.079(7) -0.010(5) 0.013(5) -0.027(4)
C27 0.080(6) 0.042(5) 0.062(6) 0.007(4) -0.002(5) -0.019(4)
C28 0.058(5) 0.056(5) 0.046(4) 0.013(4) -0.002(4) -0.012(4)
C29 0.034(4) 0.042(4) 0.033(4) 0.004(3) 0.001(3) -0.003(3)
C30 0.036(4) 0.056(5) 0.030(4) 0.002(3) -0.002(3) -0.008(3)
C31 0.021(3) 0.041(4) 0.024(3) -0.006(3) 0.002(2) -0.002(3)
C32 0.033(4) 0.036(4) 0.036(4) 0.003(3) 0.001(3) 0.001(3)
C33 0.024(3) 0.043(4) 0.042(4) 0.003(3) -0.006(3) 0.001(3)
C34 0.030(3) 0.039(4) 0.034(3) 0.005(3) -0.013(3) -0.005(3)
C35 0.030(3) 0.032(3) 0.029(3) -0.001(3) -0.009(3) 0.000(3)
C36 0.031(3) 0.034(3) 0.028(3) -0.003(3) -0.011(3) 0.004(3)
C37 0.042(4) 0.033(4) 0.044(4) 0.003(3) -0.012(3) -0.003(3)
C38 0.051(5) 0.043(4) 0.052(5) 0.017(4) -0.013(4) -0.010(4)
C39 0.048(5) 0.046(4) 0.053(5) 0.014(4) -0.024(4) 0.002(4)
C40 0.036(4) 0.042(4) 0.040(4) 0.003(3) -0.017(3) 0.000(3)
C41 0.025(3) 0.034(3) 0.024(3) -0.006(3) -0.009(2) 0.005(3)
C42 0.024(3) 0.041(4) 0.031(3) -0.001(3) -0.010(3) 0.000(3)
C43 0.024(3) 0.041(4) 0.037(4) 0.000(3) -0.010(3) 0.004(3)
C44 0.049(4) 0.040(4) 0.037(4) -0.001(3) 0.001(3) 0.000(3)
C45 0.060(5) 0.057(5) 0.050(5) 0.002(4) 0.005(4) 0.004(4)
C46 0.065(6) 0.055(6) 0.074(6) -0.017(5) 0.006(5) 0.012(5)
C47 0.063(6) 0.039(5) 0.114(9) -0.011(5) 0.017(6) 0.007(4)
C48 0.052(5) 0.040(4) 0.081(6) 0.005(4) 0.010(4) 0.002(4)
C49 0.073(7) 0.136(10) 0.037(5) -0.004(6) -0.008(5) -0.073(7)
C50 0.073(6) 0.124(9) 0.032(4) 0.001(5) -0.017(4) -0.034(6)
C51 0.071(6) 0.109(8) 0.036(4) -0.010(5) -0.011(4) -0.038(6)
C52 0.077(7) 0.107(8) 0.036(4) -0.006(5) -0.019(5) -0.040(6)
C53 0.081(7) 0.113(9) 0.064(6) -0.010(6) -0.021(6) -0.027(7)
C54 0.077(7) 0.134(11) 0.053(6) -0.029(6) 0.007(5) -0.057(7)
C55 0.084(5) 0.104(5) 0.071(4) -0.013(4) -0.017(4) -0.036(4)
C56 0.091(6) 0.129(8) 0.038(4) -0.006(5) -0.016(4) -0.060(6)
C57 0.094(7) 0.129(8) 0.040(4) -0.014(5) -0.012(4) -0.049(6)
C58 0.101(7) 0.130(8) 0.058(5) -0.021(6) -0.021(5) -0.059(6)
C59 0.113(8) 0.129(8) 0.081(7) -0.019(6) -0.028(6) -0.053(7)
C60 0.138(9) 0.133(9) 0.100(7) -0.022(7) -0.035(7) -0.046(7)
C61 0.112(8) 0.134(8) 0.069(6) -0.016(6) -0.016(6) -0.046(7)
C62 0.081(5) 0.094(5) 0.053(4) -0.010(4) -0.011(4) -0.041(4)
C63 0.102(7) 0.121(7) 0.049(5) -0.016(5) -0.010(5) -0.057(6)
C64 0.098(7) 0.111(7) 0.056(5) -0.021(5) -0.007(5) -0.061(6)
C65 0.115(7) 0.104(7) 0.054(5) -0.017(5) -0.007(5) -0.059(6)
C66 0.071(5) 0.095(6) 0.029(4) -0.013(4) -0.005(3) -0.048(5)
C67 0.069(5) 0.072(5) 0.044(4) -0.015(4) 0.007(4) -0.040(4)
C68 0.041(4) 0.065(5) 0.029(3) -0.017(3) 0.004(3) -0.019(4)
C69 0.023(3) 0.056(4) 0.028(3) -0.015(3) -0.003(2) -0.006(3)
C70 0.023(3) 0.062(4) 0.036(3) -0.014(3) 0.001(3) -0.008(3)
C71 0.030(4) 0.072(5) 0.028(3) -0.012(4) 0.001(3) 0.003(4)
C72 0.047(4) 0.078(5) 0.033(4) -0.016(4) 0.001(3) 0.016(4)
C73 0.090(6) 0.080(6) 0.046(4) -0.019(4) -0.015(4) 0.027(5)
C74 0.109(7) 0.091(7) 0.071(6) -0.020(5) -0.026(5) 0.042(6)
C75 0.103(7) 0.105(7) 0.081(6) -0.012(6) -0.025(6) 0.040(6)
C76 0.065(5) 0.128(8) 0.041(4) -0.021(5) -0.013(4) 0.007(5)
C77 0.039(4) 0.107(6) 0.031(4) -0.013(4) -0.002(3) 0.004(4)
C78 0.048(4) 0.104(6) 0.031(4) -0.006(4) -0.004(3) -0.030(4)
C79 0.038(4) 0.081(5) 0.031(3) -0.008(4) 0.003(3) -0.028(4)
C80 0.028(3) 0.043(4) 0.030(3) -0.005(3) -0.009(3) -0.006(3)
C81 0.024(3) 0.032(3) 0.022(3) -0.005(3) -0.003(2) 0.000(3)
C82 0.026(3) 0.031(3) 0.026(3) -0.009(3) -0.002(2) -0.001(3)
C83 0.028(3) 0.036(4) 0.026(3) 0.000(3) 0.001(3) 0.001(3)
C84 0.035(4) 0.030(3) 0.027(3) -0.002(3) -0.004(3) -0.002(3)
C85 0.056(5) 0.037(4) 0.039(4) -0.002(3) -0.007(3) -0.009(3)
C86 0.082(6) 0.031(4) 0.057(5) 0.010(4) -0.011(5) -0.004(4)
C87 0.078(6) 0.048(5) 0.041(4) 0.014(4) -0.022(4) 0.003(4)
C88 0.051(4) 0.046(4) 0.028(3) 0.003(3) -0.011(3) 0.000(3)
C89 0.019(3) 0.035(3) 0.023(3) -0.002(3) 0.000(2) 0.000(3)
C90 0.031(4) 0.043(4) 0.035(3) -0.013(3) -0.009(3) -0.008(3)
C91 0.033(4) 0.044(4) 0.037(4) -0.012(3) -0.011(3) -0.004(3)
C92 0.061(5) 0.074(6) 0.052(5) -0.025(5) 0.012(4) -0.018(5)
C93 0.069(7) 0.108(9) 0.066(6) -0.045(6) 0.014(5) -0.028(6)
C94 0.056(6) 0.121(10) 0.063(6) -0.062(6) -0.005(5) -0.002(6)
C95 0.073(6) 0.063(6) 0.070(6) -0.040(5) -0.025(5) 0.008(5)
C96 0.050(5) 0.053(5) 0.048(4) -0.019(4) -0.011(4) 0.003(4)
P1 0.0426(10) 0.0406(10) 0.0339(9) -0.0050(8) -0.0062(7) -0.0060(8)
F1 0.129(5) 0.053(3) 0.065(3) 0.005(3) -0.058(3) -0.013(3)
F2 0.055(3) 0.047(3) 0.087(4) -0.016(2) -0.024(3) -0.004(2)
F3 0.090(4) 0.064(3) 0.099(4) -0.012(3) -0.061(3) 0.006(3)
F4 0.114(5) 0.044(3) 0.063(3) 0.002(2) -0.035(3) -0.022(3)
F5 0.0736(19) 0.088(2) 0.078(2) -0.0213(17) 0.0240(14) -0.0147(17)
F6 0.062(3) 0.107(5) 0.069(3) -0.032(3) 0.018(3) -0.008(3)
P2 0.069(2) 0.108(3) 0.055(2) -0.005(2) -0.0118(18) 0.006(2)
F7 0.141(10) 0.161(12) 0.160(11) 0.032(9) -0.094(9) -0.036(9)
F8 0.181(14) 0.196(15) 0.156(13) 0.027(11) -0.022(11) 0.054(12)
F9 0.111(8) 0.100(7) 0.123(8) 0.008(6) -0.027(6) -0.016(6)
F10 0.196(17) 0.39(3) 0.119(11) 0.090(15) -0.032(11) 0.004(18)
F11 0.256(19) 0.185(14) 0.099(9) -0.028(9) 0.009(10) -0.082(13)
F12 0.149(15) 0.32(3) 0.27(2) -0.12(2) 0.089(15) -0.030(16)
P2' 0.069(2) 0.108(3) 0.055(2) -0.005(2) -0.0118(18) 0.006(2)
F7' 0.141(10) 0.161(12) 0.160(11) 0.032(9) -0.094(9) -0.036(9)
F8' 0.181(14) 0.196(15) 0.156(13) 0.027(11) -0.022(11) 0.054(12)
F9' 0.111(8) 0.100(7) 0.123(8) 0.008(6) -0.027(6) -0.016(6)
F10' 0.196(17) 0.39(3) 0.119(11) 0.090(15) -0.032(11) 0.004(18)
F11' 0.256(19) 0.185(14) 0.099(9) -0.028(9) 0.009(10) -0.082(13)
F12' 0.149(15) 0.32(3) 0.27(2) -0.12(2) 0.089(15) -0.030(16)
Cl1 0.083(5) 0.118(6) 0.117(6) -0.037(5) -0.012(5) 0.004(5)
Cl2 0.093(6) 0.156(8) 0.133(7) -0.047(6) -0.009(5) -0.012(5)
C99 0.087(6) 0.128(7) 0.123(7) -0.041(6) -0.009(6) -0.001(6)
C100 0.093(6) 0.143(7) 0.130(7) -0.043(6) -0.009(6) -0.006(6)
C97 0.087(9) 0.084(9) 0.051(8) -0.012(7) -0.001(7) -0.008(8)
C98 0.092(10) 0.099(10) 0.072(9) 0.002(8) -0.013(8) -0.016(8)
N9 0.106(10) 0.115(10) 0.076(9) -0.024(8) -0.012(8) 0.004(8)

loop_
_atom_type_symbol
_atom_type_description
_atom_type_scat_dispersion_real
_atom_type_scat_dispersion_imag
_atom_type_scat_source
C C 0.0033 0.0016 'International Tables Vol C Tables 4.2.6.8 and 6.1.1.4'
H H 0.0000 0.0000 'International Tables Vol C Tables 4.2.6.8 and 6.1.1.4'
Ag Ag -0.8971 1.1015 'International Tables Vol C Tables 4.2.6.8 and 6.1.1.4'
Cl Cl 0.1484 0.1585 'International Tables Vol C Tables 4.2.6.8 and 6.1.1.4'
F F 0.0171 0.0103 'International Tables Vol C Tables 4.2.6.8 and 6.1.1.4'
N N 0.0061 0.0033 'International Tables Vol C Tables 4.2.6.8 and 6.1.1.4'
O O 0.0106 0.0060 'International Tables Vol C Tables 4.2.6.8 and 6.1.1.4'
P P 0.1023 0.0942 'International Tables Vol C Tables 4.2.6.8 and 6.1.1.4'

loop_
_geom_angle_atom_site_label_1
_geom_angle_atom_site_label_2
_geom_angle_atom_site_label_3
_geom_angle
C89 Ag1 C41 174.5(2)
C62 Ag2 C14 167.5(4)
C14 Ag2' C62 157.3(5)
C18 O1 C17 112.6(6)
C18 O1 C17' 128.0(7)
C21 O4 C32 119.7(5)
C66 O5 C65 118.8(8)
C69 O8 C80 118.2(5)
C8 N1 C7 126.9(9)
C8 N1 C14 111.9(8)
C14 N1 C7 121.1(10)
C9 N2 C15 128.2(10)
C9 N2 C15' 106.8(10)
C14 N2 C9 108.5(8)
C14 N2 C15 122.9(11)
C14 N2 C15' 125.7(10)
C35 N3 C34 124.4(5)
C41 N3 C34 125.1(5)
C41 N3 C35 110.1(5)
C36 N4 C42 124.2(5)
C41 N4 C36 110.3(5)
C41 N4 C42 125.6(5)
C56 N5 C55 122.2(11)
C62 N5 C55 123.2(10)
C62 N5 C56 114.1(10)
C57 N6 C63 126.3(10)
C62 N6 C57 108.4(10)
C62 N6 C63 125.0(10)
C83 N7 C82 124.1(5)
C89 N7 C82 124.6(5)
C89 N7 C83 111.3(5)
C84 N8 C90 124.6(5)
C89 N8 C84 110.8(5)
C89 N8 C90 124.5(5)
C2 C1 C6 120.0
C2 C1 C7 117.4(6)
C6 C1 C7 122.5(6)
C1 C2 H2 120.0
C1 C2 C3 120.0
C3 C2 H2 120.0
C2 C3 H3 120.0
C4 C3 C2 120.0
C4 C3 H3 120.0
C3 C4 H4 120.0
C3 C4 C5 120.0
C5 C4 H4 120.0
C4 C5 H5 120.0
C6 C5 C4 120.0
C6 C5 H5 120.0
C1 C6 H6 120.0
C5 C6 C1 120.0
C5 C6 H6 120.0
N1 C7 H7A 107.7
N1 C7 H7B 107.7
C1 C7 N1 118.2(9)
C1 C7 H7A 107.7
C1 C7 H7B 107.7
H7A C7 H7B 107.1
N1 C8 C9 107.2(8)
N1 C8 C13 134.0(9)
C13 C8 C9 118.8(11)
C8 C9 N2 105.6(9)
C10 C9 N2 130.6(9)
C10 C9 C8 123.8(10)
C9 C10 H10 120.9
C9 C10 C11 118.2(10)
C11 C10 H10 120.9
C10 C11 H11 120.8
C10 C11 C12 118.4(12)
C12 C11 H11 120.8
C11 C12 H12 118.9
C13 C12 C11 122.2(12)
C13 C12 H12 118.9
C8 C13 H13 120.7
C12 C13 C8 118.5(10)
C12 C13 H13 120.7
N1 C14 Ag2 132.0(7)
N1 C14 Ag2' 124.5(8)
N1 C14 N2 106.5(9)
N2 C14 Ag2 121.0(8)
N2 C14 Ag2' 127.7(8)
N2 C15 H15A 110.3
N2 C15 H15B 110.3
N2 C15 C16 107.0(8)
H15A C15 H15B 108.6
C16 C15 H15A 110.3
C16 C15 H15B 110.3
C15 C16 H16A 108.7
C15 C16 H16B 108.7
C15 C16 C17 114.2(8)
H16A C16 H16B 107.6
C17 C16 H16A 108.7
C17 C16 H16B 108.7
O1 C17 C16 106.5(7)
O1 C17 H17A 110.4
O1 C17 H17B 110.4
C16 C17 H17A 110.4
C16 C17 H17B 110.4
H17A C17 H17B 108.6
N2 C15' H15C 113.7
N2 C15' H15D 113.7
N2 C15' C16' 89.5(8)
H15C C15' H15D 111.0
C16' C15' H15C 113.7
C16' C15' H15D 113.7
C15' C16' H16C 109.3
C15' C16' H16D 109.3
H16C C16' H16D 107.9
C17' C16' C15' 111.7(13)
C17' C16' H16C 109.3
C17' C16' H16D 109.3
O1 C17' C16' 110.4(12)
O1 C17' H17C 109.6
O1 C17' H17D 109.6
C16' C17' H17C 109.6
C16' C17' H17D 109.6
H17C C17' H17D 108.1
O1 C18 C19 121.7(7)
O1 C18 C31 118.4(6)
C19 C18 C31 119.9(6)
C18 C19 H19 119.4
C20 C19 C18 121.2(7)
C20 C19 H19 119.4
C19 C20 H20 119.8
C19 C20 C21 120.3(6)
C21 C20 H20 119.8
O4 C21 C20 121.9(6)
O4 C21 C22 118.2(6)
C20 C21 C22 119.9(6)
C21 C22 C23 120.9(6)
C21 C22 C31 119.5(6)
C31 C22 C23 119.6(6)
O3 C23 C22 121.8(6)
O3 C23 C24 119.6(6)
C24 C23 C22 118.5(6)
C25 C24 C23 119.2(7)
C29 C24 C23 121.7(6)
C29 C24 C25 119.1(7)
C24 C25 H25 120.4
C26 C25 C24 119.2(8)
C26 C25 H25 120.4
C25 C26 H26 119.8
C27 C26 C25 120.4(8)
C27 C26 H26 119.8
C26 C27 H27 119.8
C28 C27 C26 120.3(8)
C28 C27 H27 119.8
C27 C28 H28 119.7
C27 C28 C29 120.7(8)
C29 C28 H28 119.7
C24 C29 C28 120.3(7)
C24 C29 C30 120.5(6)
C28 C29 C30 119.2(7)
O2 C30 C29 119.6(7)
O2 C30 C31 122.1(7)
C29 C30 C31 118.3(6)
C18 C31 C22 119.2(6)
C18 C31 C30 120.0(6)
C22 C31 C30 120.6(6)
O4 C32 H32A 110.5
O4 C32 H32B 110.5
O4 C32 C33 106.1(6)
H32A C32 H32B 108.7
C33 C32 H32A 110.5
C33 C32 H32B 110.5
C32 C33 H33A 109.0
C32 C33 H33B 109.0
C32 C33 C34 112.8(5)
H33A C33 H33B 107.8
C34 C33 H33A 109.0
C34 C33 H33B 109.0
N3 C34 C33 111.5(6)
N3 C34 H34A 109.3
N3 C34 H34B 109.3
C33 C34 H34A 109.3
C33 C34 H34B 109.3
H34A C34 H34B 108.0
N3 C35 C40 131.8(6)
C36 C35 N3 106.9(5)
C36 C35 C40 121.3(6)
C35 C36 N4 105.9(6)
C35 C36 C37 122.7(6)
C37 C36 N4 131.4(6)
C36 C37 H37 122.1
C38 C37 C36 115.9(7)
C38 C37 H37 122.1
C37 C38 H38 119.1
C37 C38 C39 121.9(7)
C39 C38 H38 119.1
C38 C39 H39 119.0
C40 C39 C38 122.1(6)
C40 C39 H39 119.0
C35 C40 H40 121.9
C39 C40 C35 116.1(7)
C39 C40 H40 121.9
N3 C41 Ag1 126.6(5)
N4 C41 Ag1 126.5(4)
N4 C41 N3 106.8(5)
N4 C42 H42A 109.1
N4 C42 H42B 109.1
N4 C42 C43 112.7(5)
H42A C42 H42B 107.8
C43 C42 H42A 109.1
C43 C42 H42B 109.1
C44 C43 C42 121.9(6)
C44 C43 C48 119.0(7)
C48 C43 C42 119.1(6)
C43 C44 H44 119.0
C43 C44 C45 122.1(7)
C45 C44 H44 119.0
C44 C45 H45 120.6
C46 C45 C44 118.8(8)
C46 C45 H45 120.6
C45 C46 H46 120.0
C45 C46 C47 120.0(8)
C47 C46 H46 120.0
C46 C47 H47 119.9
C46 C47 C48 120.2(8)
C48 C47 H47 119.9
C43 C48 C47 119.7(8)
C43 C48 H48 120.1
C47 C48 H48 120.1
C50 C49 C54 118.9(9)
C50 C49 C55 121.8(12)
C54 C49 C55 119.3(11)
C49 C50 H50 119.4
C49 C50 C51 121.2(11)
C51 C50 H50 119.4
C50 C51 H51 120.2
C52 C51 C50 119.7(10)
C52 C51 H51 120.2
C51 C52 H52 120.0
C53 C52 C51 120.1(9)
C53 C52 H52 120.0
C52 C53 H53 120.2
C52 C53 C54 119.5(12)
C54 C53 H53 120.2
C49 C54 C53 120.6(11)
C49 C54 H54 119.7
C53 C54 H54 119.7
N5 C55 C49 111.2(9)
N5 C55 H55A 109.4
N5 C55 H55B 109.4
C49 C55 H55A 109.4
C49 C55 H55B 109.4
H55A C55 H55B 108.0
C57 C56 N5 102.4(12)
C61 C56 N5 132.4(12)
C61 C56 C57 125.2(12)
N6 C57 C58 132.1(13)
C56 C57 N6 109.3(11)
C56 C57 C58 118.6(13)
C57 C58 H58 121.6
C59 C58 C57 116.7(14)
C59 C58 H58 121.6
C58 C59 H59 117.9
C58 C59 C60 124.1(14)
C60 C59 H59 117.9
C59 C60 H60 119.2
C59 C60 C61 121.5(17)
C61 C60 H60 119.2
C56 C61 C60 113.9(15)
C56 C61 H61 123.1
C60 C61 H61 123.1
N5 C62 Ag2 122.4(8)
N5 C62 Ag2' 134.8(8)
N5 C62 N6 105.7(10)
N6 C62 Ag2 131.4(10)
N6 C62 Ag2' 119.3(9)
N6 C63 H63A 109.0
N6 C63 H63B 109.0
N6 C63 C64 112.7(10)
H63A C63 H63B 107.8
C64 C63 H63A 109.0
C64 C63 H63B 109.0
C63 C64 H64A 109.2
C63 C64 H64B 109.2
H64A C64 H64B 107.9
C65 C64 C63 111.9(9)
C65 C64 H64A 109.2
C65 C64 H64B 109.2
O5 C65 C64 106.1(9)
O5 C65 H65A 110.5
O5 C65 H65B 110.5
C64 C65 H65A 110.5
C64 C65 H65B 110.5
H65A C65 H65B 108.7
O5 C66 C67 121.3(9)
O5 C66 C79 118.8(8)
C79 C66 C67 119.9(8)
C66 C67 H67 119.6
C68 C67 C66 120.7(9)
C68 C67 H67 119.6
C67 C68 H68 120.3
C69 C68 C67 119.5(8)
C69 C68 H68 120.3
O8 C69 C68 122.1(6)
O8 C69 C70 117.4(7)
C68 C69 C70 120.5(7)
C69 C70 C71 121.0(7)
C69 C70 C79 120.4(7)
C79 C70 C71 118.6(7)
O7 C71 C70 122.3(7)
O7 C71 C72 119.6(8)
C70 C71 C72 118.1(7)
C73 C72 C71 119.2(8)
C77 C72 C71 120.1(9)
C77 C72 C73 120.7(8)
C72 C73 H73 120.5
C74 C73 C72 119.1(11)
C74 C73 H73 120.5
C73 C74 H74 119.6
C75 C74 C73 120.9(13)
C75 C74 H74 119.6
C74 C75 H75 119.4
C74 C75 C76 121.1(11)
C76 C75 H75 119.4
C75 C76 H76 119.6
C75 C76 C77 120.8(11)
C77 C76 H76 119.6
C72 C77 C76 117.2(10)
C72 C77 C78 121.3(8)
C76 C77 C78 121.5(9)
O6 C78 C77 120.1(9)
O6 C78 C79 121.5(10)
C77 C78 C79 118.3(8)
C66 C79 C70 118.7(8)
C66 C79 C78 120.8(8)
C70 C79 C78 120.4(8)
O8 C80 H80A 110.7
O8 C80 H80B 110.7
O8 C80 C81 105.2(5)
H80A C80 H80B 108.8
C81 C80 H80A 110.7
C81 C80 H80B 110.7
C80 C81 H81A 109.7
C80 C81 H81B 109.7
C80 C81 C82 110.0(5)
H81A C81 H81B 108.2
C82 C81 H81A 109.7
C82 C81 H81B 109.7
N7 C82 C81 113.3(5)
N7 C82 H82A 108.9
N7 C82 H82B 108.9
C81 C82 H82A 108.9
C81 C82 H82B 108.9
H82A C82 H82B 107.7
N7 C83 C88 131.7(7)
C84 C83 N7 106.1(5)
C84 C83 C88 122.1(6)
C83 C84 N8 105.9(5)
C83 C84 C85 121.3(6)
C85 C84 N8 132.8(7)
C84 C85 H85 121.7
C86 C85 C84 116.7(7)
C86 C85 H85 121.7
C85 C86 H86 119.1
C85 C86 C87 121.8(7)
C87 C86 H86 119.1
C86 C87 H87 118.8
C88 C87 C86 122.4(7)
C88 C87 H87 118.8
C83 C88 H88 122.2
C87 C88 C83 115.6(7)
C87 C88 H88 122.2
N7 C89 Ag1 126.1(5)
N7 C89 N8 105.8(5)
N8 C89 Ag1 128.0(4)
N8 C90 H90A 109.2
N8 C90 H90B 109.2
N8 C90 C91 111.9(5)
H90A C90 H90B 107.9
C91 C90 H90A 109.2
C91 C90 H90B 109.2
C92 C91 C90 120.9(7)
C96 C91 C90 121.0(7)
C96 C91 C92 118.1(7)
C91 C92 H92 119.8
C91 C92 C93 120.4(9)
C93 C92 H92 119.8
C92 C93 H93 119.7
C94 C93 C92 120.6(10)
C94 C93 H93 119.7
C93 C94 H94 119.3
C93 C94 C95 121.4(9)
C95 C94 H94 119.3
C94 C95 H95 120.9
C94 C95 C96 118.2(9)
C96 C95 H95 120.9
C91 C96 C95 121.4(8)
C91 C96 H96 119.3
C95 C96 H96 119.3
F1 P1 F2 88.3(3)
F3 P1 F1 179.8(4)
F3 P1 F2 91.6(3)
F3 P1 F4 88.2(3)
F3 P1 F5 89.4(4)
F4 P1 F1 91.9(3)
F4 P1 F2 178.1(3)
F5 P1 F1 90.8(4)
F5 P1 F2 87.3(3)
F5 P1 F4 90.8(3)
F6 P1 F1 88.8(4)
F6 P1 F2 90.8(3)
F6 P1 F3 91.1(4)
F6 P1 F4 91.1(3)
F6 P1 F5 178.1(3)
F7 P2 F10 89.1(5)
F7 P2 F12 89.0(5)
F8 P2 F7 90.3(5)
F8 P2 F9 91.3(5)
F8 P2 F10 178.5(7)
F8 P2 F12 89.9(5)
F9 P2 F7 178.4(6)
F9 P2 F10 89.3(5)
F9 P2 F12 90.6(5)
F10 P2 F12 88.6(5)
F11 P2 F7 89.8(5)
F11 P2 F8 90.7(5)
F11 P2 F9 90.6(5)
F11 P2 F10 90.8(5)
F11 P2 F12 178.6(6)
F7' P2' F8' 88.7(5)
F7' P2' F10' 90.2(5)
F7' P2' F12' 89.6(5)
F8' P2' F12' 89.0(5)
F9' P2' F7' 177.9(6)
F9' P2' F8' 90.5(5)
F9' P2' F10' 90.5(5)
F9' P2' F12' 88.4(5)
F10' P2' F8' 178.4(7)
F10' P2' F12' 89.7(5)
F11' P2' F7' 89.6(5)
F11' P2' F8' 90.6(5)
F11' P2' F9' 92.4(5)
F11' P2' F10' 90.6(5)
F11' P2' F12' 179.2(7)
Cl1 C99 H99A 108.5
Cl1 C99 H99B 108.5
H99A C99 H99B 107.5
C100 C99 Cl1 115.1(10)
C100 C99 H99A 108.5
C100 C99 H99B 108.5
Cl2 C100 H10A 108.4
Cl2 C100 H10B 108.4
C99 C100 Cl2 115.7(10)
C99 C100 H10A 108.4
C99 C100 H10B 108.4
H10A C100 H10B 107.4
N9 C97 C98 176(2)
C97 C98 H98A 109.5
C97 C98 H98B 109.5
C97 C98 H98C 109.5
H98A C98 H98B 109.5
H98A C98 H98C 109.5
H98B C98 H98C 109.5

loop_
_geom_bond_atom_site_label_1
_geom_bond_atom_site_label_2
_geom_bond_distance
Ag1 C41 2.101(6)
Ag1 C89 2.090(6)
Ag2 C14 2.285(12)
Ag2 C62 1.904(11)
Ag2' C14 1.824(11)
Ag2' C62 2.422(12)
O1 C17 1.504(8)
O1 C17' 1.426(9)
O1 C18 1.358(8)
O2 C30 1.220(9)
O3 C23 1.232(8)
O4 C21 1.349(7)
O4 C32 1.444(8)
O5 C65 1.438(13)
O5 C66 1.354(10)
O6 C78 1.222(11)
O7 C71 1.228(9)
O8 C69 1.352(8)
O8 C80 1.451(8)
N1 C7 1.472(11)
N1 C8 1.346(12)
N1 C14 1.353(12)
N2 C9 1.425(14)
N2 C14 1.360(13)
N2 C15 1.498(9)
N2 C15' 1.483(9)
N3 C34 1.474(8)
N3 C35 1.384(8)
N3 C41 1.354(7)
N4 C36 1.404(8)
N4 C41 1.338(8)
N4 C42 1.462(8)
N5 C55 1.490(13)
N5 C56 1.412(14)
N5 C62 1.286(14)
N6 C57 1.366(15)
N6 C62 1.398(13)
N6 C63 1.421(15)
N7 C82 1.458(8)
N7 C83 1.387(8)
N7 C89 1.350(8)
N8 C84 1.397(8)
N8 C89 1.351(8)
N8 C90 1.470(8)
C1 C2 1.3900
C1 C6 1.3900
C1 C7 1.438(11)
C2 H2 0.9500
C2 C3 1.3900
C3 H3 0.9500
C3 C4 1.3900
C4 H4 0.9500
C4 C5 1.3900
C5 H5 0.9500
C5 C6 1.3900
C6 H6 0.9500
C7 H7A 0.9900
C7 H7B 0.9900
C8 C9 1.390(12)
C8 C13 1.389(14)
C9 C10 1.350(14)
C10 H10 0.9500
C10 C11 1.397(15)
C11 H11 0.9500
C11 C12 1.419(14)
C12 H12 0.9500
C12 C13 1.365(17)
C13 H13 0.9500
C15 H15A 0.9900
C15 H15B 0.9900
C15 C16 1.507(9)
C16 H16A 0.9900
C16 H16B 0.9900
C16 C17 1.514(8)
C17 H17A 0.9900
C17 H17B 0.9900
C15' H15C 0.9900
C15' H15D 0.9900
C15' C16' 1.511(9)
C16' H16C 0.9900
C16' H16D 0.9900
C16' C17' 1.511(10)
C17' H17C 0.9900
C17' H17D 0.9900
C18 C19 1.384(10)
C18 C31 1.406(10)
C19 H19 0.9500
C19 C20 1.383(10)
C20 H20 0.9500
C20 C21 1.386(10)
C21 C22 1.414(9)
C22 C23 1.491(10)
C22 C31 1.417(9)
C23 C24 1.471(9)
C24 C25 1.407(10)
C24 C29 1.385(10)
C25 H25 0.9500
C25 C26 1.397(12)
C26 H26 0.9500
C26 C27 1.378(14)
C27 H27 0.9500
C27 C28 1.357(13)
C28 H28 0.9500
C28 C29 1.390(10)
C29 C30 1.483(11)
C30 C31 1.488(10)
C32 H32A 0.9900
C32 H32B 0.9900
C32 C33 1.498(10)
C33 H33A 0.9900
C33 H33B 0.9900
C33 C34 1.519(10)
C34 H34A 0.9900
C34 H34B 0.9900
C35 C36 1.375(9)
C35 C40 1.401(9)
C36 C37 1.386(10)
C37 H37 0.9500
C37 C38 1.382(10)
C38 H38 0.9500
C38 C39 1.392(11)
C39 H39 0.9500
C39 C40 1.377(11)
C40 H40 0.9500
C42 H42A 0.9900
C42 H42B 0.9900
C42 C43 1.516(9)
C43 C44 1.359(10)
C43 C48 1.387(10)
C44 H44 0.9500
C44 C45 1.402(11)
C45 H45 0.9500
C45 C46 1.366(12)
C46 H46 0.9500
C46 C47 1.388(13)
C47 H47 0.9500
C47 C48 1.396(12)
C48 H48 0.9500
C49 C50 1.360(16)
C49 C54 1.374(17)
C49 C55 1.522(13)
C50 H50 0.9500
C50 C51 1.398(12)
C51 H51 0.9500
C51 C52 1.364(15)
C52 H52 0.9500
C52 C53 1.371(15)
C53 H53 0.9500
C53 C54 1.402(15)
C54 H54 0.9500
C55 H55A 0.9900
C55 H55B 0.9900
C56 C57 1.384(17)
C56 C61 1.341(18)
C57 C58 1.419(15)
C58 H58 0.9500
C58 C59 1.299(18)
C59 H59 0.9500
C59 C60 1.37(2)
C60 H60 0.9500
C60 C61 1.404(18)
C61 H61 0.9500
C63 H63A 0.9900
C63 H63B 0.9900
C63 C64 1.566(14)
C64 H64A 0.9900
C64 H64B 0.9900
C64 C65 1.517(13)
C65 H65A 0.9900
C65 H65B 0.9900
C66 C67 1.411(13)
C66 C79 1.397(13)
C67 H67 0.9500
C67 C68 1.401(11)
C68 H68 0.9500
C68 C69 1.376(11)
C69 C70 1.407(10)
C70 C71 1.479(11)
C70 C79 1.416(11)
C71 C72 1.494(11)
C72 C73 1.409(14)
C72 C77 1.386(13)
C73 H73 0.9500
C73 C74 1.387(14)
C74 H74 0.9500
C74 C75 1.354(18)
C75 H75 0.9500
C75 C76 1.353(17)
C76 H76 0.9500
C76 C77 1.439(13)
C77 C78 1.447(14)
C78 C79 1.493(12)
C80 H80A 0.9900
C80 H80B 0.9900
C80 C81 1.504(9)
C81 H81A 0.9900
C81 H81B 0.9900
C81 C82 1.522(8)
C82 H82A 0.9900
C82 H82B 0.9900
C83 C84 1.387(10)
C83 C88 1.408(9)
C84 C85 1.394(10)
C85 H85 0.9500
C85 C86 1.373(11)
C86 H86 0.9500
C86 C87 1.403(13)
C87 H87 0.9500
C87 C88 1.368(11)
C88 H88 0.9500
C90 H90A 0.9900
C90 H90B 0.9900
C90 C91 1.510(9)
C91 C92 1.382(11)
C91 C96 1.380(11)
C92 H92 0.9500
C92 C93 1.388(12)
C93 H93 0.9500
C93 C94 1.339(15)
C94 H94 0.9500
C94 C95 1.374(15)
C95 H95 0.9500
C95 C96 1.400(11)
C96 H96 0.9500
P1 F1 1.602(5)
P1 F2 1.602(5)
P1 F3 1.569(5)
P1 F4 1.598(5)
P1 F5 1.580(5)
P1 F6 1.554(5)
P2 F7 1.582(8)
P2 F8 1.569(7)
P2 F9 1.574(7)
P2 F10 1.590(8)
P2 F11 1.567(8)
P2 F12 1.595(8)
P2' F7' 1.570(8)
P2' F8' 1.586(7)
P2' F9' 1.565(7)
P2' F10' 1.580(7)
P2' F11' 1.562(8)
P2' F12' 1.600(8)
Cl1 C99 1.750(10)
Cl2 C100 1.749(10)
C99 H99A 0.9900
C99 H99B 0.9900
C99 C100 1.423(10)
C100 H10A 0.9900
C100 H10B 0.9900
C97 C98 1.466(8)
C97 N9 1.113(8)
C98 H98A 0.9800
C98 H98B 0.9800
C98 H98C 0.9800

loop_
_geom_hbond_atom_site_label_D
_geom_hbond_atom_site_label_H
_geom_hbond_atom_site_label_A
_geom_hbond_distance_DH
_geom_hbond_distance_HA
_geom_hbond_distance_DA
_geom_hbond_angle_DHA
_geom_hbond_site_symmetry_A
C10 H10 O2 0.95 2.41 3.337(12) 164.8 .
C16' H16C F8' 0.99 2.51 3.14(2) 120.6 .
C16' H16D O6 0.99 2.59 3.427(19) 142.1 1_655
C17' H17D O5 0.99 2.09 3.04(2) 158.2 1_655
C19 H19 F5 0.95 2.53 3.033(10) 113.4 2_666
C37 H37 F2 0.95 2.46 3.373(9) 161.7 1_446
C42 H42A F2 0.99 2.60 3.496(8) 150.6 1_446
C42 H42B F4 0.99 2.57 3.320(8) 132.9 2_666
C55 H55B F7' 0.99 2.36 3.351(17) 174.9 2_656
C58 H58 F7' 0.95 2.61 3.502(18) 156.3 2_556
C61 H61 F10 0.95 2.55 3.22(2) 128.0 2_656
C64 H64A F8' 0.99 2.03 2.745(16) 127.2 1_455
C65 H65B N9 0.99 2.61 3.21(2) 118.6 2_556
C68 H68 F1 0.95 2.59 3.499(10) 160.5 2_666
C80 H80A F1 0.99 2.60 3.377(9) 135.9 2_666
C80 H80A F4 0.99 2.42 3.102(8) 125.3 2_666
C80 H80B O4 0.99 2.43 3.412(8) 169.5 1_455
C88 H88 O7 0.95 2.41 3.346(10) 167.9 .

loop_
_geom_torsion_atom_site_label_1
_geom_torsion_atom_site_label_2
_geom_torsion_atom_site_label_3
_geom_torsion_atom_site_label_4
_geom_torsion
O1 C18 C19 C20 -178.9(6)
O1 C18 C31 C22 178.8(6)
O1 C18 C31 C30 3.1(9)
O2 C30 C31 C18 2.2(10)
O2 C30 C31 C22 -173.5(7)
O3 C23 C24 C25 8.3(9)
O3 C23 C24 C29 -169.4(6)
O4 C21 C22 C23 -0.3(8)
O4 C21 C22 C31 179.5(5)
O4 C32 C33 C34 57.6(7)
O5 C66 C67 C68 -177.8(8)
O5 C66 C79 C70 -178.3(8)
O5 C66 C79 C78 4.4(13)
O6 C78 C79 C66 -9.2(13)
O6 C78 C79 C70 173.6(8)
O7 C71 C72 C73 -11.5(11)
O7 C71 C72 C77 167.6(7)
O8 C69 C70 C71 7.7(9)
O8 C69 C70 C79 -174.5(6)
O8 C80 C81 C82 -75.2(6)
N1 C8 C9 N2 4.6(10)
N1 C8 C9 C10 -177.8(10)
N1 C8 C13 C12 178.4(10)
N2 C9 C10 C11 177.1(11)
N2 C15 C16 C17 -160.4(11)
N2 C15' C16' C17' 177.2(14)
N3 C35 C36 N4 -1.0(7)
N3 C35 C36 C37 179.1(6)
N3 C35 C40 C39 179.9(7)
N4 C36 C37 C38 -178.9(7)
N4 C42 C43 C44 -93.2(8)
N4 C42 C43 C48 88.9(8)
N5 C56 C57 N6 -2.3(10)
N5 C56 C57 C58 178.7(9)
N5 C56 C61 C60 -178.6(11)
N6 C57 C58 C59 -177.2(11)
N6 C63 C64 C65 59.6(14)
N7 C83 C84 N8 -0.2(6)
N7 C83 C84 C85 178.6(6)
N7 C83 C88 C87 -179.2(7)
N8 C84 C85 C86 178.4(7)
N8 C90 C91 C92 67.0(9)
N8 C90 C91 C96 -112.5(7)
C1 C2 C3 C4 0.0
C2 C1 C6 C5 0.0
C2 C1 C7 N1 -157.8(8)
C2 C3 C4 C5 0.0
C3 C4 C5 C6 0.0
C4 C5 C6 C1 0.0
C6 C1 C2 C3 0.0
C6 C1 C7 N1 26.2(15)
C7 N1 C8 C9 174.4(8)
C7 N1 C8 C13 -4.1(16)
C7 N1 C14 Ag2 9.8(14)
C7 N1 C14 Ag2' -10.6(14)
C7 N1 C14 N2 -178.6(8)
C7 C1 C2 C3 -176.1(10)
C7 C1 C6 C5 175.9(10)
C8 N1 C7 C1 63.8(13)
C8 N1 C14 Ag2 -174.0(7)
C8 N1 C14 Ag2' 165.6(8)
C8 N1 C14 N2 -2.5(12)
C8 C9 C10 C11 0.3(16)
C9 N2 C14 Ag2 178.1(7)
C9 N2 C14 Ag2' -162.2(9)
C9 N2 C14 N1 5.4(12)
C9 N2 C15 C16 93.2(15)
C9 N2 C15' C16' -117.9(12)
C9 C8 C13 C12 0.1(15)
C9 C10 C11 C12 -2.3(16)
C10 C11 C12 C13 3.4(17)
C11 C12 C13 C8 -2.3(17)
C13 C8 C9 N2 -176.6(9)
C13 C8 C9 C10 0.9(15)
C14 N1 C7 C1 -120.7(12)
C14 N1 C8 C9 -1.5(11)
C14 N1 C8 C13 -179.9(10)
C14 N2 C9 C8 -6.2(12)
C14 N2 C9 C10 176.5(12)
C14 N2 C15 C16 -94.2(14)
C14 N2 C15' C16' 113.4(15)
C15 N2 C9 C8 167.3(10)
C15 N2 C9 C10 -10.0(19)
C15 N2 C14 Ag2 4.1(15)
C15 N2 C14 N1 -168.6(9)
C15 C16 C17 O1 61.8(14)
C17 O1 C18 C19 23.1(10)
C17 O1 C18 C31 -155.1(7)
C15' N2 C9 C8 -144.2(9)
C15' N2 C9 C10 38.5(16)
C15' N2 C14 Ag2' -34.2(18)
C15' N2 C14 N1 133.3(11)
C15' C16' C17' O1 -59(2)
C17' O1 C18 C19 -24.2(15)
C17' O1 C18 C31 157.6(11)
C18 O1 C17 C16 158.3(7)
C18 O1 C17' C16' -175.0(10)
C18 C19 C20 C21 0.1(10)
C19 C18 C31 C22 0.7(9)
C19 C18 C31 C30 -175.0(6)
C19 C20 C21 O4 -179.6(6)
C19 C20 C21 C22 0.7(9)
C20 C21 C22 C23 179.4(5)
C20 C21 C22 C31 -0.7(8)
C21 O4 C32 C33 -177.3(5)
C21 C22 C23 O3 -6.0(9)
C21 C22 C23 C24 176.1(5)
C21 C22 C31 C18 0.1(8)
C21 C22 C31 C30 175.8(5)
C22 C23 C24 C25 -173.8(6)
C22 C23 C24 C29 8.5(9)
C23 C22 C31 C18 179.9(5)
C23 C22 C31 C30 -4.4(8)
C23 C24 C25 C26 -176.2(7)
C23 C24 C29 C28 174.6(6)
C23 C24 C29 C30 -4.9(10)
C24 C25 C26 C27 1.2(12)
C24 C29 C30 O2 178.1(7)
C24 C29 C30 C31 -3.4(9)
C25 C24 C29 C28 -3.1(10)
C25 C24 C29 C30 177.5(6)
C25 C26 C27 C28 -2.3(14)
C26 C27 C28 C29 0.7(14)
C27 C28 C29 C24 2.1(12)
C27 C28 C29 C30 -178.5(8)
C28 C29 C30 O2 -1.3(11)
C28 C29 C30 C31 177.2(6)
C29 C24 C25 C26 1.5(10)
C29 C30 C31 C18 -176.3(6)
C29 C30 C31 C22 8.0(9)
C31 C18 C19 C20 -0.8(10)
C31 C22 C23 O3 174.2(6)
C31 C22 C23 C24 -3.7(8)
C32 O4 C21 C20 2.9(8)
C32 O4 C21 C22 -177.4(5)
C32 C33 C34 N3 60.7(7)
C34 N3 C35 C36 -172.3(6)
C34 N3 C35 C40 7.3(11)
C34 N3 C41 Ag1 -10.0(9)
C34 N3 C41 N4 172.8(5)
C35 N3 C34 C33 71.1(7)
C35 N3 C41 Ag1 177.1(4)
C35 N3 C41 N4 -0.1(7)
C35 C36 C37 C38 1.0(11)
C36 N4 C41 Ag1 -177.7(4)
C36 N4 C41 N3 -0.6(7)
C36 N4 C42 C43 84.0(8)
C36 C35 C40 C39 -0.6(11)
C36 C37 C38 C39 -0.4(12)
C37 C38 C39 C40 -0.7(14)
C38 C39 C40 C35 1.2(12)
C40 C35 C36 N4 179.4(6)
C40 C35 C36 C37 -0.5(11)
C41 N3 C34 C33 -100.8(7)
C41 N3 C35 C36 0.7(7)
C41 N3 C35 C40 -179.8(7)
C41 N4 C36 C35 1.0(7)
C41 N4 C36 C37 -179.2(7)
C41 N4 C42 C43 -95.6(7)
C42 N4 C36 C35 -178.7(6)
C42 N4 C36 C37 1.2(11)
C42 N4 C41 Ag1 2.0(9)
C42 N4 C41 N3 179.1(5)
C42 C43 C44 C45 179.5(7)
C42 C43 C48 C47 -179.9(8)
C43 C44 C45 C46 -0.6(14)
C44 C43 C48 C47 2.2(14)
C44 C45 C46 C47 4.2(16)
C45 C46 C47 C48 -4.6(17)
C46 C47 C48 C43 1.3(16)
C48 C43 C44 C45 -2.6(12)
C49 C50 C51 C52 2.6(15)
C50 C49 C54 C53 0.2(16)
C50 C49 C55 N5 -54.3(14)
C50 C51 C52 C53 -2.4(15)
C51 C52 C53 C54 1.2(16)
C52 C53 C54 C49 -0.1(17)
C54 C49 C50 C51 -1.5(15)
C54 C49 C55 N5 128.0(11)
C55 N5 C56 C57 175.5(8)
C55 N5 C56 C61 -5.8(17)
C55 N5 C62 Ag2 12.2(13)
C55 N5 C62 Ag2' 0.3(15)
C55 N5 C62 N6 -175.1(8)
C55 C49 C50 C51 -179.1(9)
C55 C49 C54 C53 177.9(9)
C56 N5 C55 C49 -74.8(13)
C56 N5 C62 Ag2 -175.8(6)
C56 N5 C62 Ag2' 172.3(7)
C56 N5 C62 N6 -3.1(11)
C56 C57 C58 C59 1.6(16)
C57 N6 C62 Ag2 173.3(8)
C57 N6 C62 Ag2' -174.8(6)
C57 N6 C62 N5 1.5(11)
C57 N6 C63 C64 64.8(13)
C57 C56 C61 C60 -0.2(18)
C57 C58 C59 C60 -3(2)
C58 C59 C60 C61 3(2)
C59 C60 C61 C56 -0.9(19)
C61 C56 C57 N6 178.9(11)
C61 C56 C57 C58 -0.1(16)
C62 Ag2' C14 N1 133.9(10)
C62 Ag2' C14 N2 -60.7(17)
C62 N5 C55 C49 96.5(13)
C62 N5 C56 C57 3.4(11)
C62 N5 C56 C61 -177.9(12)
C62 N6 C57 C56 0.6(11)
C62 N6 C57 C58 179.5(10)
C62 N6 C63 C64 -107.4(11)
C63 N6 C57 C56 -172.7(9)
C63 N6 C57 C58 6.2(17)
C63 N6 C62 Ag2 -13.3(14)
C63 N6 C62 Ag2' -1.4(12)
C63 N6 C62 N5 174.9(8)
C63 C64 C65 O5 64.9(14)
C65 O5 C66 C67 -1.3(14)
C65 O5 C66 C79 179.2(9)
C66 O5 C65 C64 -173.6(9)
C66 C67 C68 C69 -2.4(12)
C67 C66 C79 C70 2.1(12)
C67 C66 C79 C78 -175.2(8)
C67 C68 C69 O8 178.4(7)
C67 C68 C69 C70 -1.0(10)
C68 C69 C70 C71 -172.9(6)
C68 C69 C70 C79 4.9(10)
C69 O8 C80 C81 178.7(5)
C69 C70 C71 O7 17.2(10)
C69 C70 C71 C72 -163.3(6)
C69 C70 C79 C66 -5.4(11)
C69 C70 C79 C78 171.9(6)
C70 C71 C72 C73 169.0(7)
C70 C71 C72 C77 -11.9(10)
C71 C70 C79 C66 172.4(7)
C71 C70 C79 C78 -10.3(10)
C71 C72 C73 C74 -177.8(8)
C71 C72 C77 C76 176.9(7)
C71 C72 C77 C78 -4.1(11)
C72 C73 C74 C75 0.5(17)
C72 C77 C78 O6 -166.2(8)
C72 C77 C78 C79 12.9(11)
C73 C72 C77 C76 -4.0(12)
C73 C72 C77 C78 175.0(8)
C73 C74 C75 C76 -3.0(19)
C74 C75 C76 C77 2.0(18)
C75 C76 C77 C72 1.5(14)
C75 C76 C77 C78 -177.4(9)
C76 C77 C78 O6 12.8(13)
C76 C77 C78 C79 -168.2(7)
C77 C72 C73 C74 3.1(13)
C77 C78 C79 C66 171.8(8)
C77 C78 C79 C70 -5.5(11)
C79 C66 C67 C68 1.8(13)
C79 C70 C71 O7 -160.6(7)
C79 C70 C71 C72 18.9(9)
C80 O8 C69 C68 -3.8(9)
C80 O8 C69 C70 175.6(5)
C80 C81 C82 N7 167.0(5)
C82 N7 C83 C84 179.9(5)
C82 N7 C83 C88 -0.2(10)
C82 N7 C89 Ag1 -3.3(8)
C82 N7 C89 N8 179.8(5)
C83 N7 C82 C81 -88.4(7)
C83 N7 C89 Ag1 175.7(4)
C83 N7 C89 N8 -1.2(6)
C83 C84 C85 C86 0.0(11)
C84 N8 C89 Ag1 -175.7(4)
C84 N8 C89 N7 1.1(6)
C84 N8 C90 C91 74.0(8)
C84 C83 C88 C87 0.7(10)
C84 C85 C86 C87 1.9(13)
C85 C86 C87 C88 -2.6(14)
C86 C87 C88 C83 1.3(12)
C88 C83 C84 N8 179.9(6)
C88 C83 C84 C85 -1.3(10)
C89 N7 C82 C81 90.5(7)
C89 N7 C83 C84 0.8(7)
C89 N7 C83 C88 -179.3(7)
C89 N8 C84 C83 -0.6(7)
C89 N8 C84 C85 -179.1(7)
C89 N8 C90 C91 -105.9(7)
C90 N8 C84 C83 179.5(5)
C90 N8 C84 C85 1.0(11)
C90 N8 C89 Ag1 4.2(8)
C90 N8 C89 N7 -179.0(5)
C90 C91 C92 C93 -179.9(8)
C90 C91 C96 C95 179.9(7)
C91 C92 C93 C94 0.9(16)
C92 C91 C96 C95 0.4(12)
C92 C93 C94 C95 -1.4(17)
C93 C94 C95 C96 1.3(15)
C94 C95 C96 C91 -0.9(13)
C96 C91 C92 C93 -0.4(13)
Cl1 C99 C100 Cl2 60(2)
